data_7009662
loop_
_publ_author_name
'Svensson, Per H.'
'Kloo, Lars'

_publ_contact_author
;
 Prof. Lars Kloo
 Inorganic Chemistry, Department of Chemistry, 
Royal Institute of Chemistry, S-1044 Stockholm, Sweden
;
_publ_section_title
;
 A vibrational spectroscopic, structural and quantum chemical study of
 the triiodide ion
;
_journal_coden_ASTM DALTFG
_journal_issue 14
_journal_name_full 'Dalton (2000)'
_journal_page_first 2449
_journal_page_last 2455
_journal_paper_doi 10.1039/b002492i
_journal_year 2000
_chemical_formula_sum 'C3 H9 I5 S'
_chemical_formula_weight 711.66
_space_group_IT_number 40
_symmetry_cell_setting orthorhombic
_symmetry_space_group_name_Hall 'A 2 -2a'
_symmetry_space_group_name_H-M 'A m a 2'
_atom_sites_solution_hydrogens geom
_atom_sites_solution_primary direct
_atom_sites_solution_secondary difmap
_audit_creation_method SHELXL
_cell_angle_alpha 90.00
_cell_angle_beta 90.00
_cell_angle_gamma 90.00
_cell_formula_units_Z 4
_cell_length_a 15.841(2)
_cell_length_b 9.3342(11)
_cell_length_c 9.363(2)
_cell_measurement_reflns_used 20
_cell_measurement_temperature 150(2)
_cell_measurement_theta_max 20
_cell_measurement_theta_min 10
_cell_volume 1384.4(4)
_computing_cell_refinement 'MSC/AFC Diffractometer Control'
_computing_data_collection 'MSC/AFC Diffractometer Control'
_computing_data_reduction teXsan
_computing_molecular_graphics 'Siemens SHELXTL'
_computing_publication_material 'Siemens SHELXTL'
_computing_structure_refinement 'SHELXL-93 (Sheldrick, 1993)'
_computing_structure_solution 'SHELXS-86 (Sheldrick, 1990)'
_diffrn_ambient_temperature 150(2)
_diffrn_measurement_device CAD4
_diffrn_measurement_method '\w-2\q scans'
_diffrn_radiation_monochromator graphite
_diffrn_radiation_source 'fine-focus sealed tube'
_diffrn_radiation_type MoK\a
_diffrn_radiation_wavelength 0.71073
_diffrn_reflns_av_R_equivalents 0.1195
_diffrn_reflns_av_sigmaI/netI 0.1096
_diffrn_reflns_limit_h_max 14
_diffrn_reflns_limit_h_min -14
_diffrn_reflns_limit_k_max 0
_diffrn_reflns_limit_k_min -8
_diffrn_reflns_limit_l_max 8
_diffrn_reflns_limit_l_min 0
_diffrn_reflns_number 585
_diffrn_reflns_theta_max 18.72
_diffrn_reflns_theta_min 2.57
_diffrn_standards_interval_time 120
_diffrn_standards_number 3
_exptl_absorpt_coefficient_mu 11.333
_exptl_absorpt_correction_T_max 0.322
_exptl_absorpt_correction_T_min 0.247
_exptl_absorpt_correction_type empirical
_exptl_absorpt_process_details psi-scan
_exptl_crystal_colour black
_exptl_crystal_density_diffrn 3.415
_exptl_crystal_description cubic
_exptl_crystal_F_000 1232
_exptl_crystal_size_max 0.13
_exptl_crystal_size_mid 0.11
_exptl_crystal_size_min 0.10
_refine_diff_density_max 1.430
_refine_diff_density_min -1.283
_refine_diff_density_rms 0.366
_refine_ls_abs_structure_details 'Flack H D (1983), Acta Cryst. A39, 876-881'
_refine_ls_abs_structure_Flack 0.30(40)
_refine_ls_extinction_coef 0.0023(4)
_refine_ls_extinction_expression Fc^*^=kFc[1+0.001xFc^2^\l^3^/sin(2\q)]^-1/4^
_refine_ls_extinction_method SHELXL
_refine_ls_goodness_of_fit_all 1.202
_refine_ls_goodness_of_fit_obs 1.200
_refine_ls_hydrogen_treatment noref
_refine_ls_matrix_type full
_refine_ls_number_parameters 40
_refine_ls_number_reflns 308
_refine_ls_number_restraints 1
_refine_ls_restrained_S_all 1.199
_refine_ls_restrained_S_obs 1.198
_refine_ls_R_factor_all 0.0464
_refine_ls_R_factor_obs 0.0455
_refine_ls_shift/esd_max 0.000
_refine_ls_shift/esd_mean 0.000
_refine_ls_structure_factor_coef Fsqd
_refine_ls_weighting_details 'w=1/[\s^2^(Fo^2^)+(0.0629P)^2^+0.0000P] where P=(Fo^2^+2Fc^2^)/3'
_refine_ls_weighting_scheme calc
_refine_ls_wR_factor_all 0.1168
_refine_ls_wR_factor_obs 0.1160
_reflns_number_observed 305
_reflns_number_total 308
_reflns_observed_criterion >2sigma(I)
_cod_data_source_file b002492i.txt
_cod_data_source_block Me3SI5
_cod_depositor_comments
;
The following automatic conversions were performed:
'_symmetry_cell_setting' value 'Orthorhombic' changed to 'orthorhombic'
according to '/home/saulius/struct/CIF-dictionaries/cif_core.dic'
dictionary named 'cif_core.dic' version 2.4.1 from 2010-06-29.

Automatic conversion script
Id: cif_fix_enum 1527 2010-12-29 10:47:43Z saulius 

The following automatic conversions were performed:

'_refine_ls_weighting_scheme' value 'calc
w=1/[\s^2^(Fo^2^)+(0.0629P)^2^+0.0000P] where P=(Fo^2^+2Fc^2^)/3' was
changed to 'calc'. New tag '_refine_ls_weighting_details' was
created. The value of the new tag was set to
'w=1/[\s^2^(Fo^2^)+(0.0629P)^2^+0.0000P] where P=(Fo^2^+2Fc^2^)/3'.

Automatic conversion script
Id: cif_fix_values 3143 2015-03-26 13:38:13Z robertas 
;
_cod_original_cell_volume 1384.3(3)
_cod_original_sg_symbol_H-M Ama2
_cod_database_code 7009662

loop_
_symmetry_equiv_pos_as_xyz
'x, y, z'
'-x, -y, z'
'x+1/2, -y, z'
'-x+1/2, y, z'
'x, y+1/2, z+1/2'
'-x, -y+1/2, z+1/2'
'x+1/2, -y+1/2, z+1/2'
'-x+1/2, y+1/2, z+1/2'

loop_
_atom_site_aniso_label
_atom_site_aniso_U_11
_atom_site_aniso_U_22
_atom_site_aniso_U_33
_atom_site_aniso_U_23
_atom_site_aniso_U_13
_atom_site_aniso_U_12
I1 0.014(2) 0.020(2) 0.015(2) 0.001(2) 0.000 0.000
I2 0.010(2) 0.0182(14) 0.018(2) 0.0078(10) -0.0012(12) -0.0015(7)
I3 0.014(2) 0.025(2) 0.032(2) -0.0051(10) -0.0003(13) 0.0047(9)

loop_
_atom_site_label
_atom_site_type_symbol
_atom_site_fract_x
_atom_site_fract_y
_atom_site_fract_z
_atom_site_U_iso_or_equiv
_atom_site_thermal_displace_type
_atom_site_occupancy
_atom_site_calc_flag
_atom_site_refinement_flags
_atom_site_disorder_group
I1 I 0.7500 0.4359(3) 0.9403(3) 0.0163(13) Uani 1 d S .
I2 I 0.61423(11) 0.1054(2) 0.6177(2) 0.0156(11) Uani 1 d . .
I3 I 0.5083(2) 0.2621(2) 0.7960(3) 0.0236(12) Uani 1 d . .
S1 S 0.7500 1.0373(20) 0.9352(27) 0.017(9) Uiso 0.60(4) d SP .
S2 S 0.7500 0.9130(23) 1.0530(33) 0.004(11) Uiso 0.40(4) d SP .
C1 C 0.7500 0.8582(58) 0.8718(54) 0.033(14) Uiso 1 d S .
C2 C 0.6601(25) 1.0415(34) 1.0519(41) 0.041(10) Uiso 1 d . .

loop_
_atom_type_symbol
_atom_type_description
_atom_type_scat_dispersion_real
_atom_type_scat_dispersion_imag
_atom_type_scat_source
C C 0.0033 0.0016 'International Tables Vol C Tables 4.2.6.8 and 6.1.1.4'
H H 0.0000 0.0000 'International Tables Vol C Tables 4.2.6.8 and 6.1.1.4'
S S 0.1246 0.1234 'International Tables Vol C Tables 4.2.6.8 and 6.1.1.4'
I I -0.4742 1.8119 'International Tables Vol C Tables 4.2.6.8 and 6.1.1.4'

loop_
_geom_angle_atom_site_label_1
_geom_angle_atom_site_label_2
_geom_angle_atom_site_label_3
_geom_angle
_geom_angle_site_symmetry_1
_geom_angle_site_symmetry_3
_geom_angle_publ_flag
I2 I1 I2 86.33(10) 5 8_655 ?
I3 I2 I1 173.67(10) . 5_544 ?
S2 S1 C1 63.1(19) . . ?
S2 S1 C2 66.2(14) . 4_655 ?
C1 S1 C2 103.0(17) . 4_655 ?
S2 S1 C2 66.2(14) . . ?
C1 S1 C2 103.0(17) . . ?
C2 S1 C2 105.0(27) 4_655 . ?
S1 S2 C1 63.2(23) . . ?
S1 S2 C2 61.9(13) . 4_655 ?
C1 S2 C2 100.4(21) . 4_655 ?
S1 S2 C2 61.9(13) . . ?
C1 S2 C2 100.4(21) . . ?
C2 S2 C2 99.8(23) 4_655 . ?
S2 C1 S1 53.6(20) . . ?
S1 C2 S2 51.8(17) . . ?

loop_
_geom_bond_atom_site_label_1
_geom_bond_atom_site_label_2
_geom_bond_distance
_geom_bond_site_symmetry_2
_geom_bond_publ_flag
I1 I2 3.144(3) 5 ?
I1 I2 3.144(3) 8_655 ?
I2 I3 2.783(3) . ?
I2 I1 3.144(3) 5_544 ?
S1 S2 1.60(4) . ?
S1 C1 1.77(6) . ?
S1 C2 1.80(4) 4_655 ?
S1 C2 1.80(4) . ?
S2 C1 1.77(6) . ?
S2 C2 1.86(4) 4_655 ?
S2 C2 1.86(4) . ?
